data_2238634
loop_
_publ_author_name
'Wang, Hui'
'Zhao, Xue-Song'
'Luo, Jun-Shan'
'Tian, Yu-Peng'

_publ_section_title
;
 {9-Hexyl-2-[2-phenyl-6-(pyridin-2-yl)pyridin-4-yl]-9<i>H</i>-carbazole}diiodidozinc
;
_journal_issue 10
_journal_name_full 'Acta Crystallographica Section E'
_journal_page_first m553
_journal_paper_doi 10.1107/S1600536813025464
_journal_volume 69
_journal_year 2013
_chemical_formula_iupac '[Zn I2 (C34 H31 N3)]'
_chemical_formula_moiety 'C34 H31 I2 N3 Zn'
_chemical_formula_sum 'C34 H31 I2 N3 Zn'
_chemical_formula_weight 800.79
_chemical_name_systematic {9-Hexyl-2-[2-phenyl-6-(pyridin-2-yl)pyridin-4-yl]-9<i>H</i>-carbazole}diiodidozinc
_space_group_IT_number 14
_symmetry_cell_setting monoclinic
_symmetry_space_group_name_Hall '-P 2yn'
_symmetry_space_group_name_H-M 'P 1 21/n 1'
_atom_sites_solution_hydrogens geom
_atom_sites_solution_primary direct
_atom_sites_solution_secondary difmap
_audit_creation_method SHELXL-97
_cell_angle_alpha 90.00
_cell_angle_beta 99.3060(10)
_cell_angle_gamma 90.00
_cell_formula_units_Z 4
_cell_length_a 15.3870(14)
_cell_length_b 9.8771(9)
_cell_length_c 21.3246(19)
_cell_measurement_reflns_used 9968
_cell_measurement_temperature 296(2)
_cell_measurement_theta_max 26.029
_cell_measurement_theta_min 2.278
_cell_volume 3198.2(5)
_computing_cell_refinement 'SAINT (Bruker, 2002)'
_computing_data_collection 'SMART (Bruker, 2002)'
_computing_data_reduction 'SAINT (Bruker, 2002)'
_computing_molecular_graphics 'SHELXTL (Sheldrick, 2008)'
_computing_publication_material 'SHELXTL (Sheldrick, 2008)'
_computing_structure_refinement 'SHELXL97 (Sheldrick, 2008)'
_computing_structure_solution 'SHELXS97 (Sheldrick, 2008)'
_diffrn_ambient_temperature 296(2)
_diffrn_measured_fraction_theta_full 0.988
_diffrn_measured_fraction_theta_max 0.988
_diffrn_measurement_device_type 'Bruker SMART CCD area-detector'
_diffrn_measurement_method 'phi and omega scans'
_diffrn_radiation_monochromator graphite
_diffrn_radiation_source 'fine-focus sealed tube'
_diffrn_radiation_type MoK\a
_diffrn_radiation_wavelength 0.71073
_diffrn_reflns_av_R_equivalents 0.0217
_diffrn_reflns_av_sigmaI/netI 0.0186
_diffrn_reflns_limit_h_max 18
_diffrn_reflns_limit_h_min -18
_diffrn_reflns_limit_k_max 11
_diffrn_reflns_limit_k_min -12
_diffrn_reflns_limit_l_max 26
_diffrn_reflns_limit_l_min -23
_diffrn_reflns_number 23438
_diffrn_reflns_theta_full 26.03
_diffrn_reflns_theta_max 26.03
_diffrn_reflns_theta_min 1.52
_exptl_absorpt_coefficient_mu 2.725
_exptl_absorpt_correction_T_max 0.5984
_exptl_absorpt_correction_T_min 0.5855
_exptl_absorpt_correction_type multi-scan
_exptl_absorpt_process_details '(SADABS; Sheldrick, 2002)'
_exptl_crystal_colour yellow
_exptl_crystal_density_diffrn 1.663
_exptl_crystal_density_method 'not measured'
_exptl_crystal_description block
_exptl_crystal_F_000 1568
_exptl_crystal_size_max 0.22
_exptl_crystal_size_mid 0.22
_exptl_crystal_size_min 0.21
_refine_diff_density_max 1.095
_refine_diff_density_min -0.915
_refine_ls_extinction_method none
_refine_ls_goodness_of_fit_ref 1.037
_refine_ls_hydrogen_treatment constr
_refine_ls_matrix_type full
_refine_ls_number_parameters 362
_refine_ls_number_reflns 6226
_refine_ls_number_restraints 0
_refine_ls_restrained_S_all 1.037
_refine_ls_R_factor_all 0.0463
_refine_ls_R_factor_gt 0.0392
_refine_ls_shift/su_max 0.020
_refine_ls_shift/su_mean 0.002
_refine_ls_structure_factor_coef Fsqd
_refine_ls_weighting_details 'calc w=1/[\s^2^(Fo^2^)+(0.0673P)^2^+4.6302P] where P=(Fo^2^+2Fc^2^)/3'
_refine_ls_weighting_scheme calc
_refine_ls_wR_factor_gt 0.1151
_refine_ls_wR_factor_ref 0.1217
_reflns_number_gt 5325
_reflns_number_total 6226
_reflns_threshold_expression >2sigma(I)
_cod_data_source_file hp2061.cif
_cod_data_source_block I
_cod_original_sg_symbol_H-M 'P 21/n  '
_cod_database_code 2238634

loop_
_symmetry_equiv_pos_as_xyz
'x, y, z'
'-x+1/2, y+1/2, -z+1/2'
'-x, -y, -z'
'x-1/2, -y-1/2, z-1/2'

loop_
_atom_site_type_symbol
_atom_site_label
_atom_site_fract_x
_atom_site_fract_y
_atom_site_fract_z
_atom_site_U_iso_or_equiv
_atom_site_adp_type
_atom_site_calc_flag
_atom_site_refinement_flags
_atom_site_occupancy
_atom_site_symmetry_multiplicity
C C1 0.0246(3) 0.1788(4) -0.0159(2) 0.0519(9) Uani d . 1 1
H H1 0.0503 0.1253 -0.0437 0.062 Uiso calc R 1 1
C C2 -0.0605(3) 0.1523(5) -0.0083(2) 0.0586(11) Uani d . 1 1
H H2 -0.0923 0.0833 -0.0312 0.070 Uiso calc R 1 1
C C3 -0.0979(3) 0.2296(5) 0.0339(2) 0.0625(11) Uani d . 1 1
H H3 -0.1553 0.2129 0.0403 0.075 Uiso calc R 1 1
C C4 -0.0492(3) 0.3323(5) 0.0668(2) 0.0576(10) Uani d . 1 1
H H4 -0.0731 0.3843 0.0961 0.069 Uiso calc R 1 1
C C5 0.0354(2) 0.3570(4) 0.05571(18) 0.0438(8) Uani d . 1 1
C C6 0.0905(2) 0.4704(4) 0.08513(17) 0.0415(8) Uani d . 1 1
C C7 0.0553(3) 0.5746(4) 0.11583(19) 0.0448(8) Uani d . 1 1
H H7 -0.0041 0.5726 0.1196 0.054 Uiso calc R 1 1
C C8 0.1077(3) 0.6834(4) 0.14154(18) 0.0462(8) Uani d . 1 1
C C9 0.1963(3) 0.6783(4) 0.13391(19) 0.0467(8) Uani d . 1 1
H H9 0.2342 0.7473 0.1506 0.056 Uiso calc R 1 1
C C10 0.2285(3) 0.5719(4) 0.10179(18) 0.0451(8) Uani d . 1 1
C C11 0.3224(3) 0.5669(5) 0.0938(2) 0.0541(10) Uani d . 1 1
C C12 0.3621(4) 0.6800(6) 0.0716(3) 0.0770(15) Uani d . 1 1
H H12 0.3304 0.7598 0.0628 0.092 Uiso calc R 1 1
C C13 0.4498(4) 0.6728(9) 0.0627(4) 0.101(2) Uani d . 1 1
H H13 0.4766 0.7482 0.0481 0.121 Uiso calc R 1 1
C C14 0.4964(4) 0.5559(10) 0.0754(4) 0.106(2) Uani d . 1 1
H H14 0.5541 0.5510 0.0679 0.127 Uiso calc R 1 1
C C15 0.4591(4) 0.4466(9) 0.0991(4) 0.099(2) Uani d . 1 1
H H15 0.4922 0.3684 0.1089 0.118 Uiso calc R 1 1
C C16 0.3711(3) 0.4505(6) 0.1089(3) 0.0740(14) Uani d . 1 1
H H16 0.3460 0.3756 0.1254 0.089 Uiso calc R 1 1
C C17 0.0706(3) 0.7983(4) 0.17284(19) 0.0484(9) Uani d . 1 1
C C18 -0.0098(3) 0.7825(5) 0.1959(2) 0.0605(11) Uani d . 1 1
H H18 -0.0373 0.6984 0.1927 0.073 Uiso calc R 1 1
C C19 -0.0487(3) 0.8889(5) 0.2231(3) 0.0673(13) Uani d . 1 1
H H19 -0.1017 0.8770 0.2380 0.081 Uiso calc R 1 1
C C20 -0.0068(3) 1.0139(5) 0.2275(2) 0.0570(10) Uani d . 1 1
C C21 0.0745(3) 1.0319(4) 0.20552(18) 0.0493(9) Uani d . 1 1
C C22 0.1119(3) 0.9250(4) 0.17774(19) 0.0480(9) Uani d . 1 1
H H22 0.1645 0.9371 0.1623 0.058 Uiso calc R 1 1
C C23 0.1006(3) 1.1708(4) 0.21957(19) 0.0524(10) Uani d . 1 1
C C24 0.1738(3) 1.2478(5) 0.2116(2) 0.0574(10) Uani d . 1 1
H H24 0.2179 1.2109 0.1918 0.069 Uiso calc R 1 1
C C25 0.1801(4) 1.3793(5) 0.2336(2) 0.0652(12) Uani d . 1 1
H H25 0.2290 1.4312 0.2287 0.078 Uiso calc R 1 1
C C26 0.1142(4) 1.4352(5) 0.2630(2) 0.0734(14) Uani d . 1 1
H H26 0.1205 1.5239 0.2777 0.088 Uiso calc R 1 1
C C27 0.0402(4) 1.3642(5) 0.2710(2) 0.0717(14) Uani d . 1 1
H H27 -0.0040 1.4033 0.2900 0.086 Uiso calc R 1 1
C C28 0.0344(3) 1.2295(5) 0.2492(2) 0.0592(11) Uani d . 1 1
C C29 -0.1112(5) 1.1590(8) 0.2789(4) 0.103(2) Uani d . 1 1
H H29A -0.0959 1.2105 0.3178 0.123 Uiso calc R 1 1
H H29B -0.1342 1.0724 0.2902 0.123 Uiso calc R 1 1
C C30 -0.1837(7) 1.2325(11) 0.2369(5) 0.139(3) Uani d . 1 1
H H30A -0.2280 1.2610 0.2617 0.167 Uiso calc R 1 1
H H30B -0.1600 1.3127 0.2195 0.167 Uiso calc R 1 1
C C31 -0.2230(9) 1.1466(14) 0.1863(7) 0.170(4) Uani d . 1 1
H H31A -0.2207 1.0541 0.2017 0.204 Uiso calc R 1 1
H H31B -0.1877 1.1509 0.1526 0.204 Uiso calc R 1 1
C C32 -0.3178(10) 1.1793(16) 0.1580(8) 0.192(5) Uani d . 1 1
H H32A -0.3558 1.1698 0.1899 0.231 Uiso calc R 1 1
H H32B -0.3225 1.2713 0.1419 0.231 Uiso calc R 1 1
C C33 -0.3423(11) 1.0840(17) 0.1072(8) 0.202(6) Uani d . 1 1
H H33A -0.3278 1.1241 0.0687 0.243 Uiso calc R 1 1
H H33B -0.3053 1.0046 0.1164 0.243 Uiso calc R 1 1
C C34 -0.4308(11) 1.0396(17) 0.0940(8) 0.216(6) Uani d . 1 1
H H34A -0.4374 0.9586 0.1177 0.324 Uiso calc R 1 1
H H34B -0.4465 1.0213 0.0494 0.324 Uiso calc R 1 1
H H34C -0.4687 1.1088 0.1061 0.324 Uiso calc R 1 1
I I1 0.23267(2) 0.40572(4) -0.090212(16) 0.07186(13) Uani d . 1 1
I I2 0.27913(2) 0.09387(3) 0.057852(19) 0.07051(13) Uani d . 1 1
N N1 0.1767(2) 0.4681(3) 0.07773(14) 0.0428(7) Uani d . 1 1
N N2 0.0721(2) 0.2792(3) 0.01525(15) 0.0450(7) Uani d . 1 1
N N3 -0.0309(3) 1.1340(4) 0.2530(2) 0.0645(10) Uani d . 1 1
Zn Zn1 0.20504(3) 0.31593(5) 0.01641(2) 0.04805(14) Uani d . 1 1

loop_
_atom_site_aniso_label
_atom_site_aniso_U_11
_atom_site_aniso_U_22
_atom_site_aniso_U_33
_atom_site_aniso_U_12
_atom_site_aniso_U_13
_atom_site_aniso_U_23
C1 0.058(2) 0.043(2) 0.053(2) -0.0009(17) 0.0039(18) -0.0010(17)
C2 0.059(3) 0.049(2) 0.065(3) -0.0094(19) 0.000(2) 0.002(2)
C3 0.051(2) 0.062(3) 0.075(3) -0.013(2) 0.011(2) 0.001(2)
C4 0.050(2) 0.059(3) 0.066(3) -0.0048(19) 0.015(2) -0.005(2)
C5 0.0423(19) 0.0442(19) 0.045(2) 0.0018(15) 0.0064(15) 0.0023(16)
C6 0.0397(18) 0.0434(19) 0.0417(19) 0.0004(15) 0.0069(14) 0.0030(15)
C7 0.0416(19) 0.047(2) 0.046(2) 0.0027(15) 0.0089(16) 0.0004(16)
C8 0.048(2) 0.047(2) 0.043(2) 0.0010(16) 0.0088(16) -0.0027(16)
C9 0.045(2) 0.047(2) 0.048(2) -0.0013(16) 0.0063(16) -0.0034(17)
C10 0.045(2) 0.046(2) 0.043(2) -0.0007(16) 0.0039(16) -0.0042(16)
C11 0.042(2) 0.064(3) 0.055(2) -0.0022(18) 0.0069(18) -0.017(2)
C12 0.061(3) 0.088(4) 0.085(4) -0.018(3) 0.020(3) -0.013(3)
C13 0.072(4) 0.126(6) 0.110(5) -0.035(4) 0.027(4) -0.014(4)
C14 0.055(3) 0.147(7) 0.116(6) -0.007(4) 0.020(3) -0.033(5)
C15 0.056(3) 0.120(5) 0.115(5) 0.020(4) -0.001(3) -0.031(4)
C16 0.049(2) 0.084(3) 0.086(4) 0.012(2) 0.001(2) -0.017(3)
C17 0.051(2) 0.049(2) 0.046(2) 0.0049(17) 0.0113(17) -0.0038(17)
C18 0.062(3) 0.055(2) 0.069(3) -0.005(2) 0.024(2) -0.009(2)
C19 0.062(3) 0.067(3) 0.080(3) -0.002(2) 0.032(2) -0.012(2)
C20 0.060(2) 0.057(3) 0.057(2) 0.007(2) 0.018(2) -0.0084(19)
C21 0.054(2) 0.051(2) 0.042(2) 0.0046(18) 0.0069(17) -0.0038(17)
C22 0.048(2) 0.052(2) 0.045(2) 0.0027(17) 0.0100(16) -0.0041(17)
C23 0.066(3) 0.051(2) 0.0385(19) 0.0046(19) 0.0030(18) -0.0030(17)
C24 0.069(3) 0.055(2) 0.046(2) 0.000(2) 0.0002(19) 0.0023(19)
C25 0.083(3) 0.055(3) 0.051(2) -0.006(2) -0.006(2) 0.003(2)
C26 0.103(4) 0.053(3) 0.059(3) 0.004(3) -0.002(3) -0.005(2)
C27 0.096(4) 0.060(3) 0.060(3) 0.013(3) 0.014(3) -0.010(2)
C28 0.077(3) 0.051(2) 0.049(2) 0.009(2) 0.010(2) -0.0063(19)
C29 0.104(5) 0.102(5) 0.112(5) 0.018(4) 0.047(4) -0.009(4)
C30 0.138(8) 0.139(8) 0.144(8) 0.020(6) 0.031(6) -0.003(7)
C31 0.170(11) 0.174(11) 0.163(11) 0.014(9) 0.020(9) -0.011(9)
C32 0.185(13) 0.199(14) 0.188(13) 0.008(11) 0.017(11) -0.014(12)
C33 0.195(16) 0.211(16) 0.197(15) 0.000(12) 0.019(13) -0.021(12)
C34 0.212(16) 0.219(15) 0.215(16) -0.020(14) 0.031(13) -0.012(13)
I1 0.0582(2) 0.0995(3) 0.0634(2) 0.00331(16) 0.02620(15) 0.00944(16)
I2 0.0692(2) 0.0546(2) 0.0881(3) 0.01550(14) 0.01370(17) 0.00181(15)
N1 0.0402(15) 0.0457(17) 0.0419(16) 0.0035(13) 0.0048(12) -0.0004(13)
N2 0.0466(17) 0.0403(16) 0.0478(17) 0.0002(13) 0.0066(14) -0.0011(13)
N3 0.073(2) 0.058(2) 0.067(2) 0.010(2) 0.026(2) -0.0115(19)
Zn1 0.0455(3) 0.0479(3) 0.0521(3) 0.00290(19) 0.01186(19) -0.0046(2)

loop_
_atom_type_symbol
_atom_type_description
_atom_type_scat_dispersion_real
_atom_type_scat_dispersion_imag
_atom_type_scat_source
C C 0.0033 0.0016 'International Tables Vol C Tables 4.2.6.8 and 6.1.1.4'
H H 0.0000 0.0000 'International Tables Vol C Tables 4.2.6.8 and 6.1.1.4'
N N 0.0061 0.0033 'International Tables Vol C Tables 4.2.6.8 and 6.1.1.4'
I I -0.4742 1.8119 'International Tables Vol C Tables 4.2.6.8 and 6.1.1.4'
Zn Zn 0.2839 1.4301 'International Tables Vol C Tables 4.2.6.8 and 6.1.1.4'

loop_
_geom_angle_atom_site_label_1
_geom_angle_atom_site_label_2
_geom_angle_atom_site_label_3
_geom_angle
N2 C1 C2 122.5(4)
N2 C1 H1 118.7
C2 C1 H1 118.7
C1 C2 C3 118.7(4)
C1 C2 H2 120.7
C3 C2 H2 120.7
C2 C3 C4 119.3(4)
C2 C3 H3 120.4
C4 C3 H3 120.4
C5 C4 C3 119.5(4)
C5 C4 H4 120.3
C3 C4 H4 120.3
N2 C5 C4 120.8(4)
N2 C5 C6 115.7(3)
C4 C5 C6 123.5(4)
N1 C6 C7 122.2(3)
N1 C6 C5 116.1(3)
C7 C6 C5 121.6(3)
C6 C7 C8 120.9(4)
C6 C7 H7 119.5
C8 C7 H7 119.5
C9 C8 C7 115.9(4)
C9 C8 C17 122.4(4)
C7 C8 C17 121.7(4)
C10 C9 C8 121.1(4)
C10 C9 H9 119.4
C8 C9 H9 119.4
N1 C10 C9 121.8(4)
N1 C10 C11 117.2(3)
C9 C10 C11 121.0(4)
C16 C11 C12 119.7(5)
C16 C11 C10 120.2(4)
C12 C11 C10 120.1(4)
C11 C12 C13 119.5(6)
C11 C12 H12 120.2
C13 C12 H12 120.2
C14 C13 C12 120.4(7)
C14 C13 H13 119.8
C12 C13 H13 119.8
C15 C14 C13 120.5(6)
C15 C14 H14 119.8
C13 C14 H14 119.8
C14 C15 C16 120.6(7)
C14 C15 H15 119.7
C16 C15 H15 119.7
C11 C16 C15 119.2(6)
C11 C16 H16 120.4
C15 C16 H16 120.4
C22 C17 C18 119.1(4)
C22 C17 C8 121.1(4)
C18 C17 C8 119.8(4)
C19 C18 C17 121.7(4)
C19 C18 H18 119.1
C17 C18 H18 119.1
C18 C19 C20 118.5(4)
C18 C19 H19 120.8
C20 C19 H19 120.8
N3 C20 C19 129.8(4)
N3 C20 C21 109.3(4)
C19 C20 C21 120.9(4)
C22 C21 C20 119.8(4)
C22 C21 C23 133.9(4)
C20 C21 C23 106.3(4)
C21 C22 C17 120.0(4)
C21 C22 H22 120.0
C17 C22 H22 120.0
C24 C23 C28 119.2(4)
C24 C23 C21 134.1(4)
C28 C23 C21 106.7(4)
C25 C24 C23 119.1(5)
C25 C24 H24 120.4
C23 C24 H24 120.4
C24 C25 C26 120.7(5)
C24 C25 H25 119.6
C26 C25 H25 119.6
C27 C26 C25 122.3(5)
C27 C26 H26 118.8
C25 C26 H26 118.8
C26 C27 C28 116.9(5)
C26 C27 H27 121.6
C28 C27 H27 121.6
N3 C28 C23 109.2(4)
N3 C28 C27 129.1(5)
C23 C28 C27 121.7(5)
N3 C29 C30 116.8(7)
N3 C29 H29A 108.1
C30 C29 H29A 108.1
N3 C29 H29B 108.1
C30 C29 H29B 108.1
H29A C29 H29B 107.3
C31 C30 C29 110.3(10)
C31 C30 H30A 109.6
C29 C30 H30A 109.6
C31 C30 H30B 109.6
C29 C30 H30B 109.6
H30A C30 H30B 108.1
C30 C31 C32 115.8(12)
C30 C31 H31A 108.3
C32 C31 H31A 108.3
C30 C31 H31B 108.3
C32 C31 H31B 108.3
H31A C31 H31B 107.4
C33 C32 C31 106.1(14)
C33 C32 H32A 110.5
C31 C32 H32A 110.5
C33 C32 H32B 110.5
C31 C32 H32B 110.5
H32A C32 H32B 108.7
C34 C33 C32 118.6(17)
C34 C33 H33A 107.7
C32 C33 H33A 107.7
C34 C33 H33B 107.7
C32 C33 H33B 107.7
H33A C33 H33B 107.1
C33 C34 H34A 109.5
C33 C34 H34B 109.5
H34A C34 H34B 109.5
C33 C34 H34C 109.5
H34A C34 H34C 109.5
H34B C34 H34C 109.5
C10 N1 C6 118.1(3)
C10 N1 Zn1 128.1(3)
C6 N1 Zn1 113.0(2)
C1 N2 C5 119.2(4)
C1 N2 Zn1 126.4(3)
C5 N2 Zn1 114.0(2)
C20 N3 C28 108.6(4)
C20 N3 C29 126.5(5)
C28 N3 C29 125.0(5)
N2 Zn1 N1 80.09(12)
N2 Zn1 I1 110.98(9)
N1 Zn1 I1 113.09(9)
N2 Zn1 I2 103.73(9)
N1 Zn1 I2 121.83(9)
I1 Zn1 I2 118.56(2)

loop_
_geom_bond_atom_site_label_1
_geom_bond_atom_site_label_2
_geom_bond_distance
C1 N2 1.342(5)
C1 C2 1.370(6)
C1 H1 0.9300
C2 C3 1.376(7)
C2 H2 0.9300
C3 C4 1.383(6)
C3 H3 0.9300
C4 C5 1.382(6)
C4 H4 0.9300
C5 N2 1.346(5)
C5 C6 1.481(5)
C6 N1 1.362(5)
C6 C7 1.376(5)
C7 C8 1.402(6)
C7 H7 0.9300
C8 C9 1.400(6)
C8 C17 1.477(5)
C9 C10 1.389(5)
C9 H9 0.9300
C10 N1 1.348(5)
C10 C11 1.482(6)
C11 C16 1.382(7)
C11 C12 1.393(7)
C12 C13 1.394(8)
C12 H12 0.9300
C13 C14 1.363(11)
C13 H13 0.9300
C14 C15 1.357(11)
C14 H14 0.9300
C15 C16 1.404(8)
C15 H15 0.9300
C16 H16 0.9300
C17 C22 1.399(6)
C17 C18 1.411(6)
C18 C19 1.382(6)
C18 H18 0.9300
C19 C20 1.389(7)
C19 H19 0.9300
C20 N3 1.380(6)
C20 C21 1.416(6)
C21 C22 1.382(6)
C21 C23 1.447(6)
C22 H22 0.9300
C23 C24 1.392(7)
C23 C28 1.407(6)
C24 C25 1.379(7)
C24 H24 0.9300
C25 C26 1.390(8)
C25 H25 0.9300
C26 C27 1.371(8)
C26 H26 0.9300
C27 C28 1.408(7)
C27 H27 0.9300
C28 N3 1.390(7)
C29 N3 1.454(7)
C29 C30 1.499(12)
C29 H29A 0.9700
C29 H29B 0.9700
C30 C31 1.429(14)
C30 H30A 0.9700
C30 H30B 0.9700
C31 C32 1.520(16)
C31 H31A 0.9700
C31 H31B 0.9700
C32 C33 1.439(17)
C32 H32A 0.9700
C32 H32B 0.9700
C33 C34 1.416(17)
C33 H33A 0.9700
C33 H33B 0.9700
C34 H34A 0.9600
C34 H34B 0.9600
C34 H34C 0.9600
I1 Zn1 2.5396(6)
I2 Zn1 2.5623(6)
N1 Zn1 2.084(3)
N2 Zn1 2.074(3)

loop_
_geom_torsion_atom_site_label_1
_geom_torsion_atom_site_label_2
_geom_torsion_atom_site_label_3
_geom_torsion_atom_site_label_4
_geom_torsion
N2 C1 C2 C3 -1.4(7)
C1 C2 C3 C4 0.7(7)
C2 C3 C4 C5 1.2(7)
C3 C4 C5 N2 -2.6(7)
C3 C4 C5 C6 175.7(4)
N2 C5 C6 N1 -12.0(5)
C4 C5 C6 N1 169.7(4)
N2 C5 C6 C7 165.4(4)
C4 C5 C6 C7 -12.9(6)
N1 C6 C7 C8 -0.5(6)
C5 C6 C7 C8 -177.8(4)
C6 C7 C8 C9 -0.1(6)
C6 C7 C8 C17 178.0(4)
C7 C8 C9 C10 1.0(6)
C17 C8 C9 C10 -177.1(4)
C8 C9 C10 N1 -1.3(6)
C8 C9 C10 C11 180.0(4)
N1 C10 C11 C16 -48.5(6)
C9 C10 C11 C16 130.2(5)
N1 C10 C11 C12 132.2(4)
C9 C10 C11 C12 -49.0(6)
C16 C11 C12 C13 2.4(8)
C10 C11 C12 C13 -178.4(5)
C11 C12 C13 C14 0.2(10)
C12 C13 C14 C15 -2.4(11)
C13 C14 C15 C16 2.1(11)
C12 C11 C16 C15 -2.7(8)
C10 C11 C16 C15 178.0(5)
C14 C15 C16 C11 0.5(10)
C9 C8 C17 C22 21.2(6)
C7 C8 C17 C22 -156.7(4)
C9 C8 C17 C18 -161.5(4)
C7 C8 C17 C18 20.5(6)
C22 C17 C18 C19 0.0(7)
C8 C17 C18 C19 -177.3(5)
C17 C18 C19 C20 0.0(8)
C18 C19 C20 N3 -179.1(5)
C18 C19 C20 C21 -0.8(8)
N3 C20 C21 C22 -179.8(4)
C19 C20 C21 C22 1.6(7)
N3 C20 C21 C23 0.8(5)
C19 C20 C21 C23 -177.8(4)
C20 C21 C22 C17 -1.6(6)
C23 C21 C22 C17 177.7(4)
C18 C17 C22 C21 0.8(6)
C8 C17 C22 C21 178.1(4)
C22 C21 C23 C24 -1.7(8)
C20 C21 C23 C24 177.7(5)
C22 C21 C23 C28 -179.3(5)
C20 C21 C23 C28 0.1(5)
C28 C23 C24 C25 0.6(6)
C21 C23 C24 C25 -176.8(4)
C23 C24 C25 C26 -0.4(7)
C24 C25 C26 C27 -0.6(8)
C25 C26 C27 C28 1.4(8)
C24 C23 C28 N3 -178.9(4)
C21 C23 C28 N3 -0.9(5)
C24 C23 C28 C27 0.2(7)
C21 C23 C28 C27 178.2(4)
C26 C27 C28 N3 177.8(5)
C26 C27 C28 C23 -1.1(7)
N3 C29 C30 C31 71.8(12)
C29 C30 C31 C32 154.4(11)
C30 C31 C32 C33 178.1(13)
C31 C32 C33 C34 147.5(16)
C9 C10 N1 C6 0.7(5)
C11 C10 N1 C6 179.4(4)
C9 C10 N1 Zn1 169.4(3)
C11 C10 N1 Zn1 -11.8(5)
C7 C6 N1 C10 0.2(5)
C5 C6 N1 C10 177.7(3)
C7 C6 N1 Zn1 -170.2(3)
C5 C6 N1 Zn1 7.3(4)
C2 C1 N2 C5 0.1(6)
C2 C1 N2 Zn1 172.2(3)
C4 C5 N2 C1 1.9(6)
C6 C5 N2 C1 -176.5(3)
C4 C5 N2 Zn1 -171.2(3)
C6 C5 N2 Zn1 10.5(4)
C19 C20 N3 C28 177.1(5)
C21 C20 N3 C28 -1.3(5)
C19 C20 N3 C29 -3.6(9)
C21 C20 N3 C29 178.0(5)
C23 C28 N3 C20 1.4(5)
C27 C28 N3 C20 -177.6(5)
C23 C28 N3 C29 -177.9(5)
C27 C28 N3 C29 3.0(9)
C30 C29 N3 C20 -100.8(8)
C30 C29 N3 C28 78.4(9)
C1 N2 Zn1 N1 -177.6(3)
C5 N2 Zn1 N1 -5.2(3)
C1 N2 Zn1 I1 71.3(3)
C5 N2 Zn1 I1 -116.2(3)
C1 N2 Zn1 I2 -57.1(3)
C5 N2 Zn1 I2 115.4(3)
C10 N1 Zn1 N2 -170.6(3)
C6 N1 Zn1 N2 -1.4(2)
C10 N1 Zn1 I1 -61.9(3)
C6 N1 Zn1 I1 107.3(2)
C10 N1 Zn1 I2 89.3(3)
C6 N1 Zn1 I2 -101.5(2)
